data_2220673
loop_
_publ_author_name
'Xu, Feng'
'You, Wei'
'Huang, Wei'

_publ_section_title
;
 Tris(2,2'-bipyridyl-\k^2^<i>N</i>,<i>N</i>')copper(II) sulfate
 7.5-hydrate
;
_journal_coeditor_code AT2687
_journal_issue 2
_journal_name_full 'Acta Crystallographica Section E'
_journal_page_first m129
_journal_page_last m130
_journal_paper_doi 10.1107/S1600536808043821
_journal_volume 65
_journal_year 2009
_chemical_formula_iupac '[Cu (C10 H8 N2 )3 ] S O4, 7.5H2 O'
_chemical_formula_moiety 'C30 H24 Cu N6 2+, S O4 2-, 7.5(H2 O)'
_chemical_formula_sum 'C60 H78 Cu2 N12 O23 S2'
_chemical_formula_weight 763.27
_chemical_name_systematic
;
Tris(2,2'-bipyridyl-\k^2^<i>N</i>,<i>N</i>')copper(II) sulfate 7.5-hydrate
;
_space_group_IT_number 15
_symmetry_cell_setting monoclinic
_symmetry_space_group_name_Hall '-C 2yc'
_symmetry_space_group_name_H-M 'C 1 2/c 1'
_atom_sites_solution_hydrogens geom
_atom_sites_solution_primary direct
_atom_sites_solution_secondary difmap
_audit_creation_method SHELXL-97
_cell_angle_alpha 90.00
_cell_angle_beta 114.753(3)
_cell_angle_gamma 90.00
_cell_formula_units_Z 8
_cell_length_a 22.857(5)
_cell_length_b 13.550(3)
_cell_length_c 24.709(5)
_cell_measurement_reflns_used 3884
_cell_measurement_temperature 291(2)
_cell_measurement_theta_max 22.948
_cell_measurement_theta_min 2.189
_cell_volume 6950(3)
_computing_cell_refinement 'SMART (Bruker 2000)'
_computing_data_collection 'SMART (Bruker 2000)'
_computing_data_reduction 'SAINT (Bruker 2000)'
_computing_molecular_graphics 'SHELXTL  (Sheldrick, 2008)'
_computing_publication_material 'SHELXTL  (Sheldrick, 2008)'
_computing_structure_refinement 'SHELXTL  (Sheldrick, 2008)'
_computing_structure_solution 'SHELXTL  (Sheldrick, 2008)'
_diffrn_ambient_temperature 291(2)
_diffrn_detector_area_resol_mean 0
_diffrn_measured_fraction_theta_full 0.996
_diffrn_measured_fraction_theta_max 0.996
_diffrn_measurement_device_type 'Bruker SMART APEX CCD area-detector'
_diffrn_measurement_method '\f and \w scans'
_diffrn_radiation_monochromator graphite
_diffrn_radiation_source 'fine-focus sealed tube'
_diffrn_radiation_type MoK\a
_diffrn_radiation_wavelength 0.71073
_diffrn_reflns_av_R_equivalents 0.1181
_diffrn_reflns_av_sigmaI/netI 0.0974
_diffrn_reflns_limit_h_max 26
_diffrn_reflns_limit_h_min -27
_diffrn_reflns_limit_k_max 15
_diffrn_reflns_limit_k_min -16
_diffrn_reflns_limit_l_max 29
_diffrn_reflns_limit_l_min -20
_diffrn_reflns_number 17073
_diffrn_reflns_theta_full 25.00
_diffrn_reflns_theta_max 25.00
_diffrn_reflns_theta_min 2.04
_diffrn_standards_decay_% 0
_diffrn_standards_interval_count 0
_diffrn_standards_interval_time 0
_diffrn_standards_number 0
_exptl_absorpt_coefficient_mu 0.757
_exptl_absorpt_correction_T_max 0.9147
_exptl_absorpt_correction_T_min 0.8885
_exptl_absorpt_correction_type multi-scan
_exptl_absorpt_process_details '(SADABS; Bruker, 2000)'
_exptl_crystal_colour red
_exptl_crystal_density_diffrn 1.459
_exptl_crystal_density_method 'not measured'
_exptl_crystal_description block
_exptl_crystal_F_000 3184
_exptl_crystal_size_max 0.16
_exptl_crystal_size_mid 0.14
_exptl_crystal_size_min 0.12
_refine_diff_density_max 1.046
_refine_diff_density_min -0.655
_refine_ls_extinction_method none
_refine_ls_goodness_of_fit_ref 1.019
_refine_ls_hydrogen_treatment constr
_refine_ls_matrix_type full
_refine_ls_number_parameters 447
_refine_ls_number_reflns 6101
_refine_ls_number_restraints 1
_refine_ls_restrained_S_all 1.087
_refine_ls_R_factor_all 0.1033
_refine_ls_R_factor_gt 0.0731
_refine_ls_shift/su_max 0.000
_refine_ls_shift/su_mean 0.000
_refine_ls_structure_factor_coef Fsqd
_refine_ls_weighting_details 'calc w=1/[\s^2^(Fo^2^)+(0.1136P)^2^] where P=(Fo^2^+2Fc^2^)/3'
_refine_ls_weighting_scheme calc
_refine_ls_wR_factor_gt 0.1935
_refine_ls_wR_factor_ref 0.2094
_reflns_number_gt 3819
_reflns_number_total 6101
_reflns_threshold_expression >2sigma(I)
_cod_data_source_file at2687.cif
_cod_data_source_block I
_cod_original_cell_volume 6950(2)
_cod_original_sg_symbol_H-M 'C 2/c'
_cod_database_code 2220673
_cod_database_fobs_code 2220673

loop_
_symmetry_equiv_pos_as_xyz
'x, y, z'
'-x, y, -z+1/2'
'x+1/2, y+1/2, z'
'-x+1/2, y+1/2, -z+1/2'
'-x, -y, -z'
'x, -y, z-1/2'
'-x+1/2, -y+1/2, -z'
'x+1/2, -y+1/2, z-1/2'

loop_
_atom_site_type_symbol
_atom_site_label
_atom_site_fract_x
_atom_site_fract_y
_atom_site_fract_z
_atom_site_U_iso_or_equiv
_atom_site_adp_type
_atom_site_calc_flag
_atom_site_refinement_flags
_atom_site_occupancy
_atom_site_disorder_assembly
_atom_site_disorder_group
S S1 0.42784(10) 0.57281(13) 0.08973(9) 0.0894(6) Uani d . 1 . .
C C1 0.1324(3) 0.4083(5) 0.1408(2) 0.0708(15) Uani d . 1 . .
H H1 0.1529 0.4524 0.1255 0.085 Uiso calc R 1 . .
C C2 0.1067(3) 0.3220(5) 0.1096(3) 0.0824(18) Uani d . 1 . .
H H2 0.1078 0.3102 0.0729 0.099 Uiso calc R 1 . .
C C3 0.0801(3) 0.2555(5) 0.1331(3) 0.0874(19) Uani d . 1 . .
H H3 0.0643 0.1960 0.1137 0.105 Uiso calc R 1 . .
C C4 0.0767(3) 0.2770(4) 0.1864(3) 0.0684(15) Uani d . 1 . .
H H4 0.0577 0.2326 0.2029 0.082 Uiso calc R 1 . .
C C5 0.1016(2) 0.3641(4) 0.2148(2) 0.0498(12) Uani d . 1 . .
C C6 0.0984(2) 0.3943(4) 0.2711(2) 0.0498(11) Uani d . 1 . .
C C7 0.0800(3) 0.3304(4) 0.3051(2) 0.0636(14) Uani d . 1 . .
H H7 0.0683 0.2658 0.2927 0.076 Uiso calc R 1 . .
C C8 0.0795(3) 0.3641(5) 0.3575(3) 0.0728(16) Uani d . 1 . .
H H8 0.0678 0.3224 0.3812 0.087 Uiso calc R 1 . .
C C9 0.0964(3) 0.4602(5) 0.3742(3) 0.0756(17) Uani d . 1 . .
H H9 0.0957 0.4853 0.4090 0.091 Uiso calc R 1 . .
C C10 0.1142(3) 0.5172(5) 0.3392(2) 0.0678(15) Uani d . 1 . .
H H10 0.1260 0.5821 0.3510 0.081 Uiso calc R 1 . .
C C11 0.0271(3) 0.6205(5) 0.1325(3) 0.0721(16) Uani d . 1 . .
H H11 0.0300 0.5599 0.1161 0.087 Uiso calc R 1 . .
C C12 -0.0242(3) 0.6800(5) 0.1014(3) 0.0790(17) Uani d . 1 . .
H H12 -0.0561 0.6601 0.0650 0.095 Uiso calc R 1 . .
C C13 -0.0273(3) 0.7690(5) 0.1253(3) 0.0802(18) Uani d . 1 . .
H H13 -0.0615 0.8111 0.1045 0.096 Uiso calc R 1 . .
C C14 0.0183(3) 0.7973(4) 0.1784(3) 0.0705(15) Uani d . 1 . .
H H14 0.0154 0.8582 0.1945 0.085 Uiso calc R 1 . .
C C15 0.0698(3) 0.7343(4) 0.2089(2) 0.0582(13) Uani d . 1 . .
C C16 0.1229(3) 0.7589(4) 0.2661(2) 0.0560(13) Uani d . 1 . .
C C17 0.1249(3) 0.8453(4) 0.2971(3) 0.0715(16) Uani d . 1 . .
H H17 0.0912 0.8904 0.2821 0.086 Uiso calc R 1 . .
C C18 0.1770(4) 0.8635(5) 0.3499(3) 0.0830(19) Uani d . 1 . .
H H18 0.1785 0.9204 0.3715 0.100 Uiso calc R 1 . .
C C19 0.2264(4) 0.7978(6) 0.3705(3) 0.090(2) Uani d . 1 . .
H H19 0.2625 0.8091 0.4059 0.108 Uiso calc R 1 . .
C C20 0.2214(3) 0.7145(5) 0.3375(3) 0.0778(17) Uani d . 1 . .
H H20 0.2553 0.6697 0.3513 0.093 Uiso calc R 1 . .
C C21 0.1931(3) 0.6569(4) 0.1482(3) 0.0675(15) Uani d . 1 . .
H H21 0.1500 0.6752 0.1313 0.081 Uiso calc R 1 . .
C C22 0.2310(3) 0.6824(4) 0.1188(3) 0.0761(17) Uani d . 1 . .
H H22 0.2140 0.7171 0.0831 0.091 Uiso calc R 1 . .
C C23 0.2949(3) 0.6545(5) 0.1444(3) 0.0766(17) Uani d . 1 . .
H H23 0.3216 0.6690 0.1256 0.092 Uiso calc R 1 . .
C C24 0.3184(3) 0.6059(4) 0.1970(3) 0.0657(15) Uani d . 1 . .
H H24 0.3618 0.5890 0.2149 0.079 Uiso calc R 1 . .
C C25 0.2786(2) 0.5809(4) 0.2246(2) 0.0534(12) Uani d . 1 . .
C C26 0.3003(2) 0.5266(4) 0.2811(2) 0.0546(13) Uani d . 1 . .
C C27 0.3634(3) 0.5014(4) 0.3150(3) 0.0696(15) Uani d . 1 . .
H H27 0.3949 0.5171 0.3019 0.084 Uiso calc R 1 . .
C C28 0.3800(3) 0.4535(4) 0.3678(3) 0.0820(19) Uani d . 1 . .
H H28 0.4228 0.4376 0.3913 0.098 Uiso calc R 1 . .
C C29 0.3331(3) 0.4290(5) 0.3860(3) 0.0830(19) Uani d . 1 . .
H H29 0.3434 0.3959 0.4218 0.100 Uiso calc R 1 . .
C C30 0.2710(3) 0.4539(4) 0.3507(3) 0.0740(17) Uani d . 1 . .
H H30 0.2392 0.4366 0.3631 0.089 Uiso calc R 1 . .
Cu Cu1 0.15887(3) 0.56061(4) 0.24096(2) 0.0490(3) Uani d . 1 . .
N N1 0.1287(2) 0.4300(3) 0.19183(18) 0.0559(10) Uani d . 1 . .
N N2 0.11595(19) 0.4868(3) 0.28857(17) 0.0516(10) Uani d . 1 . .
N N3 0.0741(2) 0.6457(3) 0.1861(2) 0.0590(11) Uani d . 1 . .
N N4 0.1712(2) 0.6944(3) 0.2874(2) 0.0601(11) Uani d . 1 . .
N N5 0.2159(2) 0.6072(3) 0.19974(19) 0.0537(10) Uani d . 1 . .
N N6 0.2534(2) 0.5025(3) 0.29848(19) 0.0585(11) Uani d . 1 . .
O O1 0.4568(5) 0.6078(7) 0.1493(3) 0.200(4) Uani d . 1 . .
O O2 0.3827(4) 0.4996(4) 0.0815(4) 0.174(3) Uani d . 1 . .
O O3 0.3951(3) 0.6614(4) 0.0555(3) 0.137(2) Uani d . 1 . .
O O4 0.4760(2) 0.5401(4) 0.0702(2) 0.1045(16) Uani d . 1 . .
O O5 0.0637(2) 0.7425(3) 0.0186(2) 0.1016(14) Uani d . 1 . .
H H5A 0.0291 0.7750 0.0005 0.152 Uiso d R 1 . .
H H5B 0.0959 0.7792 0.0241 0.152 Uiso d R 1 . .
O O6 0.5000 0.5176(9) 0.2500 0.219(6) Uani d S 1 . .
H H6D 0.5056 0.5784 0.2592 0.329 Uiso d PR 0.50 . .
H H6C 0.4774 0.5074 0.2131 0.329 Uiso d PR 0.50 . .
O O7 0.2595(5) 0.6476(14) -0.0104(4) 0.351(10) Uani d . 1 . .
H H7A 0.2253 0.6749 -0.0123 0.526 Uiso d R 1 . .
H H7B 0.2971 0.6645 0.0247 0.526 Uiso d R 1 . .
O O8 0.4481(3) 0.9589(4) 1.0027(3) 0.1213(18) Uani d . 1 . .
H H8A 0.4197 1.0051 0.9820 0.182 Uiso d RD 1 . .
H H8B 0.4479 0.9017 0.9914 0.182 Uiso d R 1 . .
O O9 0.6920(4) 0.8321(7) 0.9638(4) 0.205(3) Uani d . 1 . .
H H9A 0.7328 0.8264 0.9786 0.308 Uiso d R 1 . .
H H9B 0.6721 0.8079 0.9831 0.308 Uiso d R 1 . .
O O10 0.8312(3) 0.8473(5) 0.9860(3) 0.164(3) Uani d . 1 . .
H H10C 0.8432 0.8932 1.0118 0.245 Uiso d R 1 . .
H H10B 0.8650 0.8238 0.9845 0.245 Uiso d R 1 . .
O O11 0.9604(2) 0.8820(3) 0.9955(2) 0.0963(14) Uani d . 1 . .
H H11D 0.9513 0.9296 1.0131 0.144 Uiso d R 1 . .
H H11C 0.9627 0.9007 0.9637 0.144 Uiso d R 1 . .
O O12 0.3201(4) 1.0277(8) 0.9727(3) 0.223(4) Uani d . 1 . .
H H12A 0.3281 0.9676 0.9763 0.335 Uiso d RD 1 . .
H H12B 0.2866 1.0456 0.9762 0.335 Uiso d R 1 . .

loop_
_atom_site_aniso_label
_atom_site_aniso_U_11
_atom_site_aniso_U_22
_atom_site_aniso_U_33
_atom_site_aniso_U_12
_atom_site_aniso_U_13
_atom_site_aniso_U_23
S1 0.1284(15) 0.0786(12) 0.0998(14) -0.0109(11) 0.0858(13) -0.0126(10)
C1 0.083(4) 0.079(4) 0.061(4) 0.009(3) 0.040(3) 0.001(3)
C2 0.106(5) 0.086(5) 0.064(4) 0.003(4) 0.044(4) -0.016(4)
C3 0.099(5) 0.078(5) 0.078(4) -0.001(4) 0.029(4) -0.024(4)
C4 0.075(4) 0.060(4) 0.071(4) -0.006(3) 0.031(3) -0.010(3)
C5 0.049(3) 0.047(3) 0.049(3) 0.004(2) 0.016(2) 0.003(2)
C6 0.050(3) 0.050(3) 0.054(3) 0.006(2) 0.026(2) 0.004(2)
C7 0.071(3) 0.055(3) 0.069(4) 0.000(3) 0.034(3) 0.008(3)
C8 0.085(4) 0.083(4) 0.066(4) -0.004(3) 0.046(3) 0.014(3)
C9 0.084(4) 0.098(5) 0.056(3) 0.000(4) 0.041(3) -0.001(3)
C10 0.088(4) 0.063(4) 0.066(4) 0.000(3) 0.045(3) -0.003(3)
C11 0.087(4) 0.069(4) 0.076(4) -0.010(3) 0.049(4) -0.016(3)
C12 0.071(4) 0.091(5) 0.077(4) -0.010(4) 0.034(3) -0.001(4)
C13 0.081(4) 0.081(5) 0.087(5) 0.014(4) 0.044(4) 0.019(4)
C14 0.084(4) 0.053(3) 0.089(4) 0.010(3) 0.051(4) 0.003(3)
C15 0.073(3) 0.049(3) 0.076(4) -0.004(3) 0.054(3) 0.005(3)
C16 0.074(3) 0.044(3) 0.068(3) -0.005(3) 0.048(3) 0.000(3)
C17 0.095(4) 0.059(4) 0.079(4) -0.001(3) 0.053(4) -0.003(3)
C18 0.124(6) 0.063(4) 0.080(5) -0.013(4) 0.061(5) -0.012(3)
C19 0.105(5) 0.093(5) 0.075(4) -0.023(4) 0.041(4) -0.010(4)
C20 0.094(5) 0.066(4) 0.083(5) 0.005(3) 0.047(4) -0.002(3)
C21 0.070(3) 0.064(4) 0.078(4) 0.007(3) 0.041(3) 0.005(3)
C22 0.106(5) 0.067(4) 0.076(4) -0.005(4) 0.059(4) 0.003(3)
C23 0.088(4) 0.080(4) 0.087(4) -0.012(4) 0.062(4) -0.004(4)
C24 0.058(3) 0.072(4) 0.080(4) -0.006(3) 0.042(3) -0.009(3)
C25 0.057(3) 0.051(3) 0.060(3) -0.008(2) 0.033(3) -0.012(2)
C26 0.054(3) 0.047(3) 0.070(3) -0.005(2) 0.033(3) -0.013(3)
C27 0.059(3) 0.067(4) 0.083(4) -0.001(3) 0.030(3) -0.005(3)
C28 0.070(4) 0.075(4) 0.085(5) 0.011(3) 0.017(4) 0.007(4)
C29 0.086(5) 0.079(5) 0.078(4) 0.014(4) 0.029(4) 0.018(3)
C30 0.082(4) 0.074(4) 0.072(4) -0.005(3) 0.039(3) 0.012(3)
Cu1 0.0589(4) 0.0479(4) 0.0492(4) -0.0018(3) 0.0316(3) -0.0012(3)
N1 0.066(3) 0.057(3) 0.050(2) 0.001(2) 0.030(2) -0.001(2)
N2 0.060(2) 0.055(3) 0.047(2) 0.001(2) 0.0291(19) -0.001(2)
N3 0.074(3) 0.051(3) 0.069(3) -0.003(2) 0.048(3) -0.005(2)
N4 0.071(3) 0.058(3) 0.062(3) 0.001(2) 0.038(2) -0.001(2)
N5 0.062(3) 0.048(2) 0.063(3) 0.002(2) 0.038(2) 0.000(2)
N6 0.066(3) 0.051(3) 0.065(3) 0.000(2) 0.033(2) 0.003(2)
O1 0.327(12) 0.198(7) 0.112(5) -0.018(7) 0.128(7) -0.025(5)
O2 0.206(7) 0.086(4) 0.325(10) -0.045(4) 0.205(7) -0.025(5)
O3 0.185(6) 0.076(3) 0.210(7) 0.022(4) 0.143(5) 0.018(4)
O4 0.112(4) 0.112(4) 0.118(4) 0.010(3) 0.075(3) -0.006(3)
O5 0.101(3) 0.086(3) 0.110(3) -0.002(3) 0.036(3) 0.008(3)
O6 0.277(14) 0.159(10) 0.116(7) 0.000 -0.021(8) 0.000
O7 0.205(9) 0.75(3) 0.124(6) 0.178(14) 0.096(6) 0.082(12)
O8 0.155(5) 0.098(4) 0.145(5) -0.003(3) 0.096(4) -0.009(3)
O9 0.188(7) 0.220(9) 0.214(8) 0.002(7) 0.090(7) 0.004(7)
O10 0.123(5) 0.180(6) 0.164(6) -0.035(5) 0.037(4) 0.006(5)
O11 0.131(4) 0.085(3) 0.090(3) -0.003(3) 0.063(3) -0.006(3)
O12 0.201(8) 0.351(12) 0.126(5) 0.137(8) 0.077(5) 0.104(7)

loop_
_atom_type_symbol
_atom_type_description
_atom_type_scat_dispersion_real
_atom_type_scat_dispersion_imag
_atom_type_scat_source
C C 0.0033 0.0016 'International Tables Vol C Tables 4.2.6.8 and 6.1.1.4'
H H 0.0000 0.0000 'International Tables Vol C Tables 4.2.6.8 and 6.1.1.4'
N N 0.0061 0.0033 'International Tables Vol C Tables 4.2.6.8 and 6.1.1.4'
O O 0.0106 0.0060 'International Tables Vol C Tables 4.2.6.8 and 6.1.1.4'
S S 0.1246 0.1234 'International Tables Vol C Tables 4.2.6.8 and 6.1.1.4'
Cu Cu 0.3201 1.2651 'International Tables Vol C Tables 4.2.6.8 and 6.1.1.4'

loop_
_geom_angle_atom_site_label_1
_geom_angle_atom_site_label_2
_geom_angle_atom_site_label_3
_geom_angle_site_symmetry_1
_geom_angle_site_symmetry_3
_geom_angle
_geom_angle_publ_flag
O2 S1 O1 . . 112.8(5) ?
O2 S1 O4 . . 111.0(4) ?
O1 S1 O4 . . 111.1(5) ?
O2 S1 O3 . . 109.3(4) ?
O1 S1 O3 . . 103.0(5) ?
O4 S1 O3 . . 109.4(3) ?
N1 C1 C2 . . 122.1(6) ?
N1 C1 H1 . . 118.9 ?
C2 C1 H1 . . 118.9 ?
C3 C2 C1 . . 119.1(6) ?
C3 C2 H2 . . 120.4 ?
C1 C2 H2 . . 120.4 ?
C2 C3 C4 . . 119.0(6) ?
C2 C3 H3 . . 120.5 ?
C4 C3 H3 . . 120.5 ?
C5 C4 C3 . . 119.5(6) ?
C5 C4 H4 . . 120.2 ?
C3 C4 H4 . . 120.2 ?
N1 C5 C4 . . 121.6(5) ?
N1 C5 C6 . . 115.3(4) ?
C4 C5 C6 . . 123.1(5) ?
N2 C6 C7 . . 121.2(4) ?
N2 C6 C5 . . 115.9(4) ?
C7 C6 C5 . . 122.9(5) ?
C8 C7 C6 . . 119.1(5) ?
C8 C7 H7 . . 120.5 ?
C6 C7 H7 . . 120.5 ?
C9 C8 C7 . . 119.0(5) ?
C9 C8 H8 . . 120.5 ?
C7 C8 H8 . . 120.5 ?
C10 C9 C8 . . 118.4(5) ?
C10 C9 H9 . . 120.8 ?
C8 C9 H9 . . 120.8 ?
N2 C10 C9 . . 124.3(6) ?
N2 C10 H10 . . 117.9 ?
C9 C10 H10 . . 117.9 ?
N3 C11 C12 . . 123.0(6) ?
N3 C11 H11 . . 118.5 ?
C12 C11 H11 . . 118.5 ?
C13 C12 C11 . . 118.0(6) ?
C13 C12 H12 . . 121.0 ?
C11 C12 H12 . . 121.0 ?
C14 C13 C12 . . 121.1(6) ?
C14 C13 H13 . . 119.4 ?
C12 C13 H13 . . 119.4 ?
C13 C14 C15 . . 119.1(6) ?
C13 C14 H14 . . 120.4 ?
C15 C14 H14 . . 120.4 ?
N3 C15 C14 . . 120.9(5) ?
N3 C15 C16 . . 115.4(5) ?
C14 C15 C16 . . 123.6(5) ?
N4 C16 C17 . . 120.4(5) ?
N4 C16 C15 . . 116.5(4) ?
C17 C16 C15 . . 123.1(5) ?
C18 C17 C16 . . 119.4(6) ?
C18 C17 H17 . . 120.3 ?
C16 C17 H17 . . 120.3 ?
C19 C18 C17 . . 119.5(6) ?
C19 C18 H18 . . 120.2 ?
C17 C18 H18 . . 120.2 ?
C18 C19 C20 . . 117.9(7) ?
C18 C19 H19 . . 121.0 ?
C20 C19 H19 . . 121.0 ?
N4 C20 C19 . . 123.6(6) ?
N4 C20 H20 . . 118.2 ?
C19 C20 H20 . . 118.2 ?
N5 C21 C22 . . 123.0(5) ?
N5 C21 H21 . . 118.5 ?
C22 C21 H21 . . 118.5 ?
C23 C22 C21 . . 117.7(6) ?
C23 C22 H22 . . 121.2 ?
C21 C22 H22 . . 121.2 ?
C24 C23 C22 . . 119.7(5) ?
C24 C23 H23 . . 120.2 ?
C22 C23 H23 . . 120.2 ?
C23 C24 C25 . . 120.8(5) ?
C23 C24 H24 . . 119.6 ?
C25 C24 H24 . . 119.6 ?
N5 C25 C24 . . 120.1(5) ?
N5 C25 C26 . . 115.9(4) ?
C24 C25 C26 . . 124.0(5) ?
N6 C26 C27 . . 121.1(5) ?
N6 C26 C25 . . 115.2(4) ?
C27 C26 C25 . . 123.8(5) ?
C28 C27 C26 . . 120.2(6) ?
C28 C27 H27 . . 119.9 ?
C26 C27 H27 . . 119.9 ?
C27 C28 C29 . . 119.3(6) ?
C27 C28 H28 . . 120.4 ?
C29 C28 H28 . . 120.4 ?
C30 C29 C28 . . 118.8(6) ?
C30 C29 H29 . . 120.6 ?
C28 C29 H29 . . 120.6 ?
N6 C30 C29 . . 123.1(6) ?
N6 C30 H30 . . 118.4 ?
C29 C30 H30 . . 118.4 ?
N5 Cu1 N2 . . 166.92(16) y
N5 Cu1 N1 . . 95.46(16) y
N2 Cu1 N1 . . 78.61(16) y
N5 Cu1 N4 . . 92.11(16) y
N2 Cu1 N4 . . 95.40(16) y
N1 Cu1 N4 . . 169.44(17) y
N5 Cu1 N3 . . 96.47(16) y
N2 Cu1 N3 . . 95.70(15) y
N1 Cu1 N3 . . 95.48(16) y
N4 Cu1 N3 . . 76.32(18) y
N5 Cu1 N6 . . 76.90(17) y
N2 Cu1 N6 . . 91.77(16) y
N1 Cu1 N6 . . 93.93(16) y
N4 Cu1 N6 . . 94.94(17) y
N3 Cu1 N6 . . 168.97(16) y
C1 N1 C5 . . 118.5(5) ?
C1 N1 Cu1 . . 126.9(4) ?
C5 N1 Cu1 . . 114.6(3) ?
C6 N2 C10 . . 118.1(4) ?
C6 N2 Cu1 . . 114.8(3) ?
C10 N2 Cu1 . . 126.2(4) ?
C15 N3 C11 . . 117.8(5) ?
C15 N3 Cu1 . . 114.5(4) ?
C11 N3 Cu1 . . 127.7(4) ?
C20 N4 C16 . . 119.1(5) ?
C20 N4 Cu1 . . 123.9(4) ?
C16 N4 Cu1 . . 116.8(4) ?
C21 N5 C25 . . 118.8(4) ?
C21 N5 Cu1 . . 123.4(3) ?
C25 N5 Cu1 . . 117.7(3) ?
C30 N6 C26 . . 117.5(5) ?
C30 N6 Cu1 . . 128.2(4) ?
C26 N6 Cu1 . . 114.1(3) ?
H5A O5 H5B . . 109.5 ?
H6D O6 H6C . . 113.6 ?
H7A O7 H7B . . 113.6 ?
H8A O8 H8B . . 124.6 ?
H9A O9 H9B . . 118.1 ?
H10C O10 H10B . . 107.2 ?
H11D O11 H11C . . 111.7 ?
H12A O12 H12B . . 116.1 ?

loop_
_geom_bond_atom_site_label_1
_geom_bond_atom_site_label_2
_geom_bond_site_symmetry_2
_geom_bond_distance
_geom_bond_publ_flag
S1 O2 . 1.384(6) ?
S1 O1 . 1.418(7) ?
S1 O4 . 1.444(5) ?
S1 O3 . 1.479(6) ?
C1 N1 . 1.332(7) ?
C1 C2 . 1.389(8) ?
C1 H1 . 0.9300 ?
C2 C3 . 1.346(9) ?
C2 H2 . 0.9300 ?
C3 C4 . 1.384(8) ?
C3 H3 . 0.9300 ?
C4 C5 . 1.369(7) ?
C4 H4 . 0.9300 ?
C5 N1 . 1.341(6) ?
C5 C6 . 1.481(7) ?
C6 N2 . 1.332(6) ?
C6 C7 . 1.388(7) ?
C7 C8 . 1.378(8) ?
C7 H7 . 0.9300 ?
C8 C9 . 1.372(8) ?
C8 H8 . 0.9300 ?
C9 C10 . 1.343(8) ?
C9 H9 . 0.9300 ?
C10 N2 . 1.334(6) ?
C10 H10 . 0.9300 ?
C11 N3 . 1.354(7) ?
C11 C12 . 1.364(8) ?
C11 H11 . 0.9300 ?
C12 C13 . 1.357(9) ?
C12 H12 . 0.9300 ?
C13 C14 . 1.345(8) ?
C13 H13 . 0.9300 ?
C14 C15 . 1.393(7) ?
C14 H14 . 0.9300 ?
C15 N3 . 1.347(6) ?
C15 C16 . 1.466(7) ?
C16 N4 . 1.332(6) ?
C16 C17 . 1.389(7) ?
C17 C18 . 1.371(9) ?
C17 H17 . 0.9300 ?
C18 C19 . 1.358(9) ?
C18 H18 . 0.9300 ?
C19 C20 . 1.369(9) ?
C19 H19 . 0.9300 ?
C20 N4 . 1.317(7) ?
C20 H20 . 0.9300 ?
C21 N5 . 1.338(7) ?
C21 C22 . 1.387(7) ?
C21 H21 . 0.9300 ?
C22 C23 . 1.377(9) ?
C22 H22 . 0.9300 ?
C23 C24 . 1.351(8) ?
C23 H23 . 0.9300 ?
C24 C25 . 1.388(7) ?
C24 H24 . 0.9300 ?
C25 N5 . 1.350(6) ?
C25 C26 . 1.468(8) ?
C26 N6 . 1.353(6) ?
C26 C27 . 1.374(7) ?
C27 C28 . 1.361(8) ?
C27 H27 . 0.9300 ?
C28 C29 . 1.364(9) ?
C28 H28 . 0.9300 ?
C29 C30 . 1.361(9) ?
C29 H29 . 0.9300 ?
C30 N6 . 1.351(7) ?
C30 H30 . 0.9300 ?
Cu1 N5 . 2.061(4) y
Cu1 N2 . 2.076(4) y
Cu1 N1 . 2.092(4) y
Cu1 N4 . 2.100(4) y
Cu1 N3 . 2.173(4) y
Cu1 N6 . 2.176(4) y
O5 H5A . 0.8500 ?
O5 H5B . 0.8500 ?
O6 H6D . 0.8500 ?
O6 H6C . 0.8500 ?
O7 H7A . 0.8497 ?
O7 H7B . 0.9603 ?
O8 H8A . 0.8927 ?
O8 H8B . 0.8235 ?
O9 H9A . 0.8500 ?
O9 H9B . 0.8500 ?
O10 H10C . 0.8497 ?
O10 H10B . 0.8504 ?
O11 H11D . 0.8499 ?
O11 H11C . 0.8498 ?
O12 H12A . 0.8306 ?
O12 H12B . 0.8433 ?

loop_
_geom_hbond_atom_site_label_D
_geom_hbond_atom_site_label_H
_geom_hbond_atom_site_label_A
_geom_hbond_site_symmetry_A
_geom_hbond_distance_DH
_geom_hbond_distance_HA
_geom_hbond_distance_DA
_geom_hbond_angle_DHA
_geom_hbond_publ_flag
O6 H6C O1 . 0.85 1.98 2.570(9) 125 yes
O6 H6D O1 2_655 0.85 2.09 2.570(9) 115 yes
O7 H7A O7 7_565 0.85 2.46 2.89(3) 112 yes
O7 H7B O3 . 0.96 2.04 2.840(14) 139 yes
O8 H8A O12 . 0.89 2.21 2.857(12) 129 yes
O9 H9A O10 . 0.85 2.20 3.001(13) 157 yes
O10 H10B O11 . 0.85 2.23 2.901(9) 136 yes
O12 H12A O8 . 0.83 2.54 2.857(12) 104 yes
C17 H17 O6 3_455 0.93 2.56 3.489(11) 175 yes
C18 H18 O2 4_555 0.93 2.41 3.174(12) 139 yes
C20 H20 N6 . 0.93 2.61 3.210(8) 123 yes
C28 H28 O4 2_655 0.93 2.52 3.215(9) 132 yes
